data_7703111
loop_
_publ_author_name
'Zhu, Diya'
'Qu, Zheng-Wang'
'Stephan, Douglas W.'

_publ_section_title
;
 Addition reactions and diazomethane capture by the intramolecular P-O-B
 FLP: tBu<sub>2</sub>POBcat.
;
_journal_issue 3
_journal_name_full 'Dalton transactions (Cambridge, England : 2003)'
_journal_page_first 901
_journal_page_last 910
_journal_paper_doi 10.1039/c9dt04560k
_journal_volume 49
_journal_year 2020
_chemical_formula_moiety 'C28 H44 B2 O6 P2'
_chemical_formula_sum 'C28 H44 B2 O6 P2'
_chemical_formula_weight 560.25
_space_group_crystal_system monoclinic
_space_group_IT_number 14
_space_group_name_Hall '-P 2ybc'
_space_group_name_H-M_alt 'P 1 21/c 1'
_symmetry_Int_Tables_number 14
_audit_creation_date 2019-10-09
_audit_creation_method
;
Olex2 1.2
(compiled 2018.05.29 svn.r3508 for OlexSys, GUI svn.r5506)
;
_audit_update_record
;
2019-11-02 deposited with the CCDC.	2019-12-20 downloaded from the CCDC.
;
_cell_angle_alpha 90
_cell_angle_beta 116.613(4)
_cell_angle_gamma 90
_cell_formula_units_Z 2
_cell_length_a 10.0680(8)
_cell_length_b 15.7236(12)
_cell_length_c 10.3832(6)
_cell_measurement_reflns_used 3838
_cell_measurement_temperature 150(2)
_cell_measurement_theta_max 28.08
_cell_measurement_theta_min 2.55
_cell_volume 1469.57(19)
_computing_cell_refinement 'SAINT V8.38A (?, 2016)'
_computing_data_collection 'Bruker APEX2'
_computing_data_reduction 'SAINT V8.38A (?, 2016)'
_computing_molecular_graphics 'Olex2 (Dolomanov et al., 2009)'
_computing_publication_material 'Olex2 (Dolomanov et al., 2009)'
_computing_structure_refinement 'olex2.refine (Bourhis et al., 2015)'
_computing_structure_solution 'SHELXS-97 (Sheldrick 2008)'
_diffrn_ambient_temperature 150.15
_diffrn_measured_fraction_theta_full 0.9980
_diffrn_measured_fraction_theta_max 0.9980
_diffrn_measurement_device_type 'Bruker APEX-II CCD'
_diffrn_measurement_method '\f and \w scans'
_diffrn_radiation_type 'Mo K\a'
_diffrn_radiation_wavelength 0.71073
_diffrn_reflns_av_R_equivalents 0.0728
_diffrn_reflns_av_unetI/netI 0.0547
_diffrn_reflns_limit_h_max 13
_diffrn_reflns_limit_h_min -13
_diffrn_reflns_limit_k_max 20
_diffrn_reflns_limit_k_min -20
_diffrn_reflns_limit_l_max 13
_diffrn_reflns_limit_l_min -13
_diffrn_reflns_number 23334
_diffrn_reflns_theta_full 27.8746
_diffrn_reflns_theta_max 27.87
_diffrn_reflns_theta_min 3.40
_diffrn_standards_number 0
_exptl_absorpt_coefficient_mu 0.187
_exptl_absorpt_correction_T_max 0.7457
_exptl_absorpt_correction_T_min 0.6650
_exptl_absorpt_correction_type multi-scan
_exptl_absorpt_process_details
;
SADABS-2016/2 (Bruker,2016/2) was used for absorption correction.
wR2(int) was 0.0836 before and 0.0668 after correction.
The Ratio of minimum to maximum transmission is 0.8918.
The \l/2 correction factor is Not present.
;
_exptl_crystal_colour colourless
_exptl_crystal_colour_primary colourless
_exptl_crystal_density_diffrn 1.2660
_exptl_crystal_description SHARD
_exptl_crystal_F_000 600.6918
_exptl_crystal_size_max 0.05
_exptl_crystal_size_mid 0.03
_exptl_crystal_size_min 0.03
_refine_diff_density_max 0.4771
_refine_diff_density_min -0.3776
_refine_diff_density_rms 0.0946
_refine_ls_d_res_high 0.7601
_refine_ls_d_res_low 5.9994
_refine_ls_goodness_of_fit_ref 1.0312
_refine_ls_hydrogen_treatment constr
_refine_ls_matrix_type full
_refine_ls_number_constraints 32
_refine_ls_number_parameters 178
_refine_ls_number_reflns 3496
_refine_ls_number_restraints 0
_refine_ls_restrained_S_all 1.0312
_refine_ls_R_factor_all 0.0654
_refine_ls_R_factor_gt 0.0411
_refine_ls_shift/su_max 0.0000
_refine_ls_shift/su_mean 0.0000
_refine_ls_structure_factor_coef Fsqd
_refine_ls_weighting_details 'w=1/[\s^2^(Fo^2^)+(0.0387P)^2^+0.5761P] where P=(Fo^2^+2Fc^2^)/3'
_refine_ls_weighting_scheme calc
_refine_ls_wR_factor_gt 0.0877
_refine_ls_wR_factor_ref 0.0988
_reflns_Friedel_coverage 0.0
_reflns_limit_h_max 11
_reflns_limit_h_min -13
_reflns_limit_k_max 20
_reflns_limit_k_min 0
_reflns_limit_l_max 13
_reflns_limit_l_min 0
_reflns_number_gt 2604
_reflns_number_total 3496
_reflns_threshold_expression I>=2u(I)
_cod_data_source_file c9dt04560k2.cif
_cod_data_source_block FINAL_a_CCDC4
_cod_depositor_comments 'Adding full bibliography for 7703107--7703116.cif.'
_cod_database_code 7703111
_olex2_refinement_description
;
1. Fixed Uiso
 At 1.2 times of:
  All C(H) groups
 At 1.5 times of:
  All C(H,H,H) groups
2.a Aromatic/amide H refined with riding coordinates:
 C10(H10), C11(H11), C13(H13), C12(H12)
2.b Idealised Me refined as rotating group:
 C2(H2a,H2b,H2c), C6(H6a,H6b,H6c), C4(H4a,H4b,H4c), C8(H8a,H8b,H8c), C3(H3a,
 H3b,H3c), C7(H7a,H7b,H7c)
;
_olex2_submission_special_instructions 'No special instructions were received'

loop_
_space_group_symop_id
_space_group_symop_operation_xyz
1 x,y,z
2 -x,y+1/2,-z+1/2
3 -x,-y,-z
4 x,-y-1/2,z-1/2

loop_
_atom_site_label
_atom_site_type_symbol
_atom_site_fract_x
_atom_site_fract_y
_atom_site_fract_z
_atom_site_U_iso_or_equiv
_atom_site_adp_type
_atom_site_occupancy
_atom_site_refinement_flags_posn
P1 P 0.66175(5) 0.44440(3) 0.54345(4) 0.01380(12) Uani 1.000000 .
O2 O 0.27732(13) 0.38837(8) 0.53671(12) 0.0167(3) Uani 1.000000 .
O1 O 0.52448(13) 0.41048(7) 0.56287(12) 0.0155(3) Uani 1.000000 .
O3 O 0.44463(14) 0.46763(8) 0.73525(12) 0.0178(3) Uani 1.000000 .
C9 C 0.27336(19) 0.36136(11) 0.66086(17) 0.0148(4) Uani 1.000000 .
C14 C 0.3721(2) 0.40854(11) 0.77826(18) 0.0162(4) Uani 1.000000 .
C10 C 0.18819(19) 0.29732(11) 0.67538(19) 0.0166(4) Uani 1.000000 .
H10 H 0.12137(19) 0.26532(11) 0.59471(19) 0.0200(4) Uiso 1.000000 R
C1 C 0.8103(2) 0.46975(11) 0.72702(18) 0.0168(4) Uani 1.000000 .
C5 C 0.7097(2) 0.35402(11) 0.45757(18) 0.0173(4) Uani 1.000000 .
C2 C 0.7633(2) 0.55269(12) 0.77418(18) 0.0196(4) Uani 1.000000 .
H2a H 0.6704(7) 0.5433(2) 0.7809(12) 0.0294(6) Uiso 1.000000 GR
H2b H 0.8412(6) 0.5702(4) 0.8684(6) 0.0294(6) Uiso 1.000000 GR
H2c H 0.7486(13) 0.5974(2) 0.7033(7) 0.0294(6) Uiso 1.000000 GR
C11 C 0.2042(2) 0.28121(12) 0.81496(19) 0.0198(4) Uani 1.000000 .
H11 H 0.1468(2) 0.23764(12) 0.82920(19) 0.0237(5) Uiso 1.000000 R
C6 C 0.7726(2) 0.27822(12) 0.5609(2) 0.0236(4) Uani 1.000000 .
H6a H 0.7042(7) 0.2635(5) 0.6012(11) 0.0354(6) Uiso 1.000000 GR
H6b H 0.7840(13) 0.2293(3) 0.5081(4) 0.0354(6) Uiso 1.000000 GR
H6c H 0.8695(7) 0.2936(3) 0.6391(8) 0.0354(6) Uiso 1.000000 GR
C13 C 0.3887(2) 0.39318(12) 0.91561(18) 0.0216(4) Uani 1.000000 .
H13 H 0.4557(2) 0.42548(12) 0.99574(18) 0.0259(5) Uiso 1.000000 R
C12 C 0.3026(2) 0.32796(12) 0.93178(19) 0.0234(4) Uani 1.000000 .
H12 H 0.3120(2) 0.31553(12) 1.02500(19) 0.0281(5) Uiso 1.000000 R
C4 C 0.9610(2) 0.48358(13) 0.7260(2) 0.0243(4) Uani 1.000000 .
H4a H 0.9960(7) 0.4296(2) 0.7051(13) 0.0364(6) Uiso 1.000000 GR
H4b H 0.9497(4) 0.5254(6) 0.6518(9) 0.0364(6) Uiso 1.000000 GR
H4c H 1.0332(4) 0.5045(8) 0.8205(5) 0.0364(6) Uiso 1.000000 GR
C8 C 0.5659(2) 0.32489(13) 0.32831(19) 0.0221(4) Uani 1.000000 .
H8a H 0.5250(7) 0.3720(3) 0.2598(6) 0.0332(6) Uiso 1.000000 GR
H8b H 0.5877(3) 0.2768(5) 0.2808(8) 0.0332(6) Uiso 1.000000 GR
H8c H 0.4933(5) 0.3074(7) 0.3620(2) 0.0332(6) Uiso 1.000000 GR
C3 C 0.8218(2) 0.40045(13) 0.83642(18) 0.0252(4) Uani 1.000000 .
H3a H 0.7225(3) 0.3878(6) 0.8269(10) 0.0378(7) Uiso 1.000000 GR
H3b H 0.8648(13) 0.3488(3) 0.8177(9) 0.0378(7) Uiso 1.000000 GR
H3c H 0.8853(12) 0.4207(3) 0.9343(2) 0.0378(7) Uiso 1.000000 GR
C7 C 0.8208(2) 0.38353(13) 0.4021(2) 0.0238(4) Uani 1.000000 .
H7a H 0.7788(6) 0.4317(5) 0.3364(11) 0.0358(6) Uiso 1.000000 GR
H7b H 0.9139(5) 0.4010(8) 0.4838(2) 0.0358(6) Uiso 1.000000 GR
H7c H 0.8405(11) 0.3366(3) 0.3509(12) 0.0358(6) Uiso 1.000000 GR
B1 B 0.4002(2) 0.44932(13) 0.5822(2) 0.0157(4) Uani 1.000000 .

loop_
_atom_site_aniso_label
_atom_site_aniso_U_11
_atom_site_aniso_U_22
_atom_site_aniso_U_33
_atom_site_aniso_U_12
_atom_site_aniso_U_13
_atom_site_aniso_U_23
P1 0.0139(2) 0.0155(2) 0.0130(2) -0.00066(18) 0.00688(17) -0.00029(17)
O2 0.0179(7) 0.0201(7) 0.0142(6) -0.0059(5) 0.0092(5) -0.0019(5)
O1 0.0154(6) 0.0154(6) 0.0183(6) 0.0003(5) 0.0097(5) 0.0020(5)
O3 0.0212(7) 0.0190(7) 0.0149(6) -0.0060(5) 0.0095(5) -0.0011(5)
C9 0.0143(9) 0.0168(9) 0.0156(8) 0.0036(7) 0.0086(7) 0.0027(7)
C14 0.0162(9) 0.0161(9) 0.0188(8) -0.0007(7) 0.0101(7) 0.0008(7)
C10 0.0139(9) 0.0155(9) 0.0216(9) 0.0011(7) 0.0090(7) -0.0004(7)
C1 0.0153(9) 0.0194(9) 0.0138(8) -0.0005(7) 0.0047(7) -0.0003(7)
C5 0.0163(9) 0.0192(9) 0.0181(8) 0.0001(7) 0.0092(7) -0.0019(7)
C2 0.0200(10) 0.0208(9) 0.0173(8) -0.0024(8) 0.0077(8) -0.0039(7)
C11 0.0190(10) 0.0186(10) 0.0261(9) 0.0016(8) 0.0139(8) 0.0053(7)
C6 0.0262(11) 0.0205(10) 0.0247(10) 0.0048(8) 0.0119(9) -0.0010(8)
C13 0.0262(11) 0.0225(10) 0.0161(9) -0.0032(8) 0.0095(8) -0.0009(7)
C12 0.0288(11) 0.0267(10) 0.0182(9) 0.0009(8) 0.0137(8) 0.0046(8)
C4 0.0162(10) 0.0314(11) 0.0231(9) -0.0013(9) 0.0069(8) -0.0047(8)
C8 0.0203(10) 0.0236(10) 0.0213(9) -0.0006(8) 0.0083(8) -0.0070(7)
C3 0.0304(12) 0.0266(11) 0.0144(8) 0.0000(9) 0.0062(8) 0.0027(8)
C7 0.0217(10) 0.0310(11) 0.0244(9) 0.0017(8) 0.0153(8) -0.0018(8)
B1 0.0167(10) 0.0175(10) 0.0137(9) -0.0014(8) 0.0077(8) -0.0018(8)

loop_
_atom_type_symbol
_atom_type_scat_dispersion_real
_atom_type_scat_dispersion_imag
_atom_type_scat_Cromer_Mann_a1
_atom_type_scat_Cromer_Mann_a2
_atom_type_scat_Cromer_Mann_a3
_atom_type_scat_Cromer_Mann_a4
_atom_type_scat_Cromer_Mann_b1
_atom_type_scat_Cromer_Mann_b2
_atom_type_scat_Cromer_Mann_b3
_atom_type_scat_Cromer_Mann_b4
_atom_type_scat_Cromer_Mann_c
_atom_type_scat_source
_atom_type_scat_dispersion_source
H 0.00000 0.00000 0.49300 0.32291 0.14019 0.04081 10.51090 26.12570 3.14236 57.79970 0.0030380000826 'International Tables Volume C Table 6.1.1.4 (pp. 500-502)' 'Henke, Gullikson and Davis, At. Data and Nucl. Data Tables, 1993, 54, 2'
C 0.00347 0.00161 2.31000 1.02000 1.58860 0.86500 20.84390 10.20750 0.56870 51.65120 0.215599998832 'International Tables Volume C Table 6.1.1.4 (pp. 500-502)' 'Henke, Gullikson and Davis, At. Data and Nucl. Data Tables, 1993, 54, 2'
B 0.00141 0.00067 2.05450 1.33260 1.09790 0.70680 23.21850 1.02100 60.34980 0.14030 -0.193200007081 'International Tables Volume C Table 6.1.1.4 (pp. 500-502)' 'Henke, Gullikson and Davis, At. Data and Nucl. Data Tables, 1993, 54, 2'
O 0.01158 0.00611 3.04850 2.28680 1.54630 0.86700 13.27710 5.70110 0.32390 32.90890 0.250800013542 'International Tables Volume C Table 6.1.1.4 (pp. 500-502)' 'Henke, Gullikson and Davis, At. Data and Nucl. Data Tables, 1993, 54, 2'
P 0.10434 0.09671 6.43450 4.17910 1.78000 1.49080 1.90670 27.15700 0.52600 68.16450 1.11489999294 'International Tables Volume C Table 6.1.1.4 (pp. 500-502)' 'Henke, Gullikson and Davis, At. Data and Nucl. Data Tables, 1993, 54, 2'

loop_
_geom_angle_atom_site_label_1
_geom_angle_atom_site_label_2
_geom_angle_atom_site_label_3
_geom_angle
_geom_angle_site_symmetry_1
_geom_angle_site_symmetry_3
C1 P1 O1 106.82(7) . .
C5 P1 O1 103.56(7) . .
C5 P1 C1 113.17(8) . .
B1 P1 O1 108.96(7) 3_666 .
B1 P1 C1 110.76(8) 3_666 .
B1 P1 C5 113.06(8) 3_666 .
B1 O2 C9 105.94(13) . .
B1 O1 P1 135.93(11) . .
B1 O3 C14 105.64(13) . .
C14 C9 O2 110.32(15) . .
C10 C9 O2 127.66(15) . .
C10 C9 C14 122.02(15) . .
C9 C14 O3 110.52(14) . .
C13 C14 O3 128.15(16) . .
C13 C14 C9 121.33(16) . .
H10 C10 C9 121.45(10) . .
C11 C10 C9 117.09(16) . .
C11 C10 H10 121.45(11) . .
C2 C1 P1 106.63(12) . .
C4 C1 P1 111.43(12) . .
C4 C1 C2 109.08(15) . .
C3 C1 P1 111.32(12) . .
C3 C1 C2 107.27(14) . .
C3 C1 C4 110.91(16) . .
C6 C5 P1 111.93(12) . .
C8 C5 P1 107.56(12) . .
C8 C5 C6 108.07(15) . .
C7 C5 P1 109.76(13) . .
C7 C5 C6 110.69(15) . .
C7 C5 C8 108.71(14) . .
H2a C2 C1 109.5 . .
H2b C2 C1 109.5 . .
H2b C2 H2a 109.5 . .
H2c C2 C1 109.5 . .
H2c C2 H2a 109.5 . .
H2c C2 H2b 109.5 . .
H11 C11 C10 119.54(11) . .
C12 C11 C10 120.91(17) . .
C12 C11 H11 119.54(10) . .
H6a C6 C5 109.5 . .
H6b C6 C5 109.5 . .
H6b C6 H6a 109.5 . .
H6c C6 C5 109.5 . .
H6c C6 H6a 109.5 . .
H6c C6 H6b 109.5 . .
H13 C13 C14 121.42(11) . .
C12 C13 C14 117.17(17) . .
C12 C13 H13 121.42(10) . .
C13 C12 C11 121.47(16) . .
H12 C12 C11 119.26(10) . .
H12 C12 C13 119.26(10) . .
H4a C4 C1 109.5 . .
H4b C4 C1 109.5 . .
H4b C4 H4a 109.5 . .
H4c C4 C1 109.5 . .
H4c C4 H4a 109.5 . .
H4c C4 H4b 109.5 . .
H8a C8 C5 109.5 . .
H8b C8 C5 109.5 . .
H8b C8 H8a 109.5 . .
H8c C8 C5 109.5 . .
H8c C8 H8a 109.5 . .
H8c C8 H8b 109.5 . .
H3a C3 C1 109.5 . .
H3b C3 C1 109.5 . .
H3b C3 H3a 109.5 . .
H3c C3 C1 109.5 . .
H3c C3 H3a 109.5 . .
H3c C3 H3b 109.5 . .
H7a C7 C5 109.5 . .
H7b C7 C5 109.5 . .
H7b C7 H7a 109.5 . .
H7c C7 C5 109.5 . .
H7c C7 H7a 109.5 . .
H7c C7 H7b 109.5 . .
O2 B1 P1 110.97(12) . 3_666
O1 B1 P1 106.59(11) . 3_666
O1 B1 O2 109.17(14) . .
O3 B1 P1 112.84(12) . 3_666
O3 B1 O2 106.25(13) . .
O3 B1 O1 111.03(14) . .

loop_
_geom_bond_atom_site_label_1
_geom_bond_atom_site_label_2
_geom_bond_distance
_geom_bond_site_symmetry_2
P1 O1 1.5763(12) .
P1 C1 1.8640(18) .
P1 C5 1.8530(18) .
P1 B1 2.038(2) 3_666
O2 C9 1.3747(19) .
O2 B1 1.466(2) .
O1 B1 1.485(2) .
O3 C14 1.374(2) .
O3 B1 1.474(2) .
C9 C14 1.392(2) .
C9 C10 1.374(2) .
C14 C13 1.381(2) .
C10 H10 0.9500 .
C10 C11 1.407(2) .
C1 C2 1.540(2) .
C1 C4 1.537(3) .
C1 C3 1.540(2) .
C5 C6 1.537(2) .
C5 C8 1.539(2) .
C5 C7 1.541(2) .
C2 H2a 0.9800 .
C2 H2b 0.9800 .
C2 H2c 0.9800 .
C11 H11 0.9500 .
C11 C12 1.384(3) .
C6 H6a 0.9800 .
C6 H6b 0.9800 .
C6 H6c 0.9800 .
C13 H13 0.9500 .
C13 C12 1.400(3) .
C12 H12 0.9500 .
C4 H4a 0.9800 .
C4 H4b 0.9800 .
C4 H4c 0.9800 .
C8 H8a 0.9800 .
C8 H8b 0.9800 .
C8 H8c 0.9800 .
C3 H3a 0.9800 .
C3 H3b 0.9800 .
C3 H3c 0.9800 .
C7 H7a 0.9800 .
C7 H7b 0.9800 .
C7 H7c 0.9800 .
